data_4506411
loop_
_publ_author_name
'Houton, Kelly A.'
'Morris, Kyle L.'
'Chen, Lin'
'Schmidtmann, Marc'
'Jones, James T. A.'
'Serpell, Louise C.'
'Lloyd, Gareth O.'
'Adams, Dave J.'

_publ_section_title
;
 On Crystal versus Fiber Formation in Dipeptide Hydrogelator Systems.
;
_journal_issue 25
_journal_name_full 'Langmuir : the ACS journal of surfaces and colloids'
_journal_page_first 9797
_journal_page_last 9806
_journal_paper_doi 10.1021/la301371q
_journal_volume 28
_journal_year 2012
_chemical_absolute_configuration syn
_chemical_formula_sum 'C20 H27 N2 O6.5'
_chemical_formula_weight 399.44
_chemical_name_systematic
; 
 ? 
;
_space_group_IT_number 5
_symmetry_cell_setting monoclinic
_symmetry_space_group_name_Hall 'C 2y'
_symmetry_space_group_name_H-M 'C 1 2 1'
_atom_sites_solution_hydrogens difmap
_atom_sites_solution_primary direct
_atom_sites_solution_secondary difmap
_audit_creation_method SHELXL-97
_cell_angle_alpha 90.00
_cell_angle_beta 101.288(6)
_cell_angle_gamma 90.00
_cell_formula_units_Z 4
_cell_length_a 24.656(6)
_cell_length_b 7.0007(16)
_cell_length_c 12.561(3)
_cell_measurement_reflns_used 2140
_cell_measurement_temperature 100(2)
_cell_measurement_theta_max 22.92
_cell_measurement_theta_min 2.58
_cell_volume 2126.2(9)
_computing_cell_refinement 'Bruker AXS SAINT V7.68A'
_computing_data_collection 'CrystalClear-SM Expert 2.1 (Rigaku, 2011)'
_computing_data_reduction 'Bruker AXS SAINT V7.68A'
_computing_structure_refinement 'SHELXL (Sheldrick, 2008)'
_computing_structure_solution 'SHELXD (Sheldrick, 2008)'
_diffrn_ambient_temperature 100(2)
_diffrn_detector_area_resol_mean 28.5714
_diffrn_measured_fraction_theta_full 0.999
_diffrn_measured_fraction_theta_max 0.999
_diffrn_measurement_device_type 'Rigaku Saturn724+ (2x2 bin mode)'
_diffrn_measurement_method 'profile data from \w-scans'
_diffrn_radiation_monochromator confocal
_diffrn_radiation_source 'Rotating Anode'
_diffrn_radiation_type 'Mo K\a'
_diffrn_radiation_wavelength 0.71073
_diffrn_reflns_av_R_equivalents 0.0697
_diffrn_reflns_av_sigmaI/netI 0.0534
_diffrn_reflns_limit_h_max 25
_diffrn_reflns_limit_h_min -25
_diffrn_reflns_limit_k_max 7
_diffrn_reflns_limit_k_min -7
_diffrn_reflns_limit_l_max 13
_diffrn_reflns_limit_l_min -13
_diffrn_reflns_number 12729
_diffrn_reflns_theta_full 21.96
_diffrn_reflns_theta_max 21.96
_diffrn_reflns_theta_min 2.12
_exptl_absorpt_coefficient_mu 0.094
_exptl_absorpt_correction_T_max 1.0000
_exptl_absorpt_correction_T_min 0.6858
_exptl_absorpt_correction_type multi-scan
_exptl_absorpt_process_details 'SADABS 2008/1 (Sheldrick, 2008)'
_exptl_crystal_colour colourless
_exptl_crystal_density_diffrn 1.248
_exptl_crystal_density_method 'not measured'
_exptl_crystal_description plate
_exptl_crystal_F_000 852
_exptl_crystal_size_max 0.10
_exptl_crystal_size_mid 0.05
_exptl_crystal_size_min 0.01
_refine_diff_density_max 0.220
_refine_diff_density_min -0.179
_refine_diff_density_rms 0.036
_refine_ls_abs_structure_details 'Flack H D (1983), Acta Cryst. A39, 876-881'
_refine_ls_abs_structure_Flack 0(3)
_refine_ls_extinction_method none
_refine_ls_goodness_of_fit_ref 1.059
_refine_ls_hydrogen_treatment mixed
_refine_ls_matrix_type full
_refine_ls_number_parameters 268
_refine_ls_number_reflns 2564
_refine_ls_number_restraints 1
_refine_ls_restrained_S_all 1.059
_refine_ls_R_factor_all 0.0927
_refine_ls_R_factor_gt 0.0563
_refine_ls_shift/su_max 0.000
_refine_ls_shift/su_mean 0.000
_refine_ls_structure_factor_coef Fsqd
_refine_ls_weighting_details 'calc w=1/[\s^2^(Fo^2^)+(0.0500P)^2^+2.0000P] where P=(Fo^2^+2Fc^2^)/3'
_refine_ls_weighting_scheme calc
_refine_ls_wR_factor_gt 0.1209
_refine_ls_wR_factor_ref 0.1378
_reflns_number_gt 1757
_reflns_number_total 2564
_reflns_threshold_expression >2sigma(I)
_cod_data_source_file la301371q_si_002.cif
_cod_data_source_block dipeptide_12
_cod_original_cell_volume 2126.1(9)
_cod_original_sg_symbol_H-M C2
_cod_original_formula_sum 'C20 H27 N2 O6.50'
_cod_database_code 4506411

loop_
_symmetry_equiv_pos_as_xyz
'x, y, z'
'-x, y, -z'
'x+1/2, y+1/2, z'
'-x+1/2, y+1/2, -z'

loop_
_atom_site_label
_atom_site_type_symbol
_atom_site_fract_x
_atom_site_fract_y
_atom_site_fract_z
_atom_site_U_iso_or_equiv
_atom_site_adp_type
_atom_site_occupancy
_atom_site_symmetry_multiplicity
_atom_site_calc_flag
_atom_site_refinement_flags
_atom_site_disorder_assembly
_atom_site_disorder_group
O1 O 0.43397(19) 0.2470(10) 0.4531(3) 0.141(2) Uani 1 1 d . . .
O2 O 0.36012(17) 0.2371(7) 0.3204(3) 0.0816(12) Uani 1 1 d . . .
H2 H 0.3431 0.2414 0.3721 0.122 Uiso 1 1 calc R . .
O3 O 0.52078(17) 0.4975(8) 0.1867(3) 0.1063(17) Uani 1 1 d . A .
O4 O 0.70588(14) 0.5319(5) 0.3999(3) 0.0607(9) Uani 1 1 d . . .
O5 O 0.67725(16) 0.6130(5) 0.1165(3) 0.0749(11) Uani 1 1 d . . .
N1 N 0.5035(2) 0.3116(9) 0.3224(4) 0.0866(18) Uani 1 1 d . A .
H1 H 0.5177 0.2625 0.3863 0.104 Uiso 1 1 calc R . .
N2 N 0.6264(2) 0.5368(7) 0.2741(3) 0.0692(13) Uani 1 1 d . . .
H2A H 0.6116 0.5575 0.2054 0.083 Uiso 1 1 calc R . .
C1 C 0.4134(3) 0.2516(9) 0.3584(4) 0.0752(17) Uani 1 1 d . A .
C2 C 0.4467(2) 0.2583(10) 0.2725(4) 0.0717(17) Uani 1 1 d . . .
H2C H 0.4308 0.3545 0.2162 0.086 Uiso 0.599(13) 1 calc PR A 1
H2B H 0.4324 0.3741 0.2295 0.086 Uiso 0.401(13) 1 calc PR A 2
C3A C 0.4361(4) 0.0372(17) 0.2214(7) 0.066(3) Uiso 0.599(13) 1 d P A 1
H3A H 0.3970 0.0244 0.1816 0.079 Uiso 0.599(13) 1 calc PR A 1
C4A C 0.4750(4) 0.011(2) 0.1431(9) 0.092(4) Uiso 0.599(13) 1 d P A 1
H4AA H 0.4671 0.1080 0.0859 0.138 Uiso 0.599(13) 1 calc PR A 1
H4AB H 0.4697 -0.1164 0.1106 0.138 Uiso 0.599(13) 1 calc PR A 1
H4AC H 0.5133 0.0248 0.1822 0.138 Uiso 0.599(13) 1 calc PR A 1
C5A C 0.4488(5) -0.1202(17) 0.3147(9) 0.093(4) Uiso 0.599(13) 1 d P A 1
H5AA H 0.4237 -0.1024 0.3655 0.139 Uiso 0.599(13) 1 calc PR A 1
H5AB H 0.4871 -0.1071 0.3536 0.139 Uiso 0.599(13) 1 calc PR A 1
H5AC H 0.4433 -0.2478 0.2822 0.139 Uiso 0.599(13) 1 calc PR A 1
C3B C 0.4508(7) 0.126(3) 0.1949(14) 0.084(5) Uiso 0.401(13) 1 d P A 2
H3B H 0.4116 0.0840 0.1710 0.101 Uiso 0.401(13) 1 calc PR A 2
C4B C 0.4692(7) 0.138(3) 0.0946(13) 0.107(7) Uiso 0.401(13) 1 d P A 2
H4BA H 0.4661 0.0123 0.0596 0.160 Uiso 0.401(13) 1 calc PR A 2
H4BB H 0.5079 0.1796 0.1081 0.160 Uiso 0.401(13) 1 calc PR A 2
H4BC H 0.4464 0.2304 0.0471 0.160 Uiso 0.401(13) 1 calc PR A 2
C5B C 0.4792(8) -0.059(3) 0.2530(14) 0.097(7) Uiso 0.401(13) 1 d P A 2
H5BA H 0.4677 -0.0756 0.3229 0.145 Uiso 0.401(13) 1 calc PR A 2
H5BB H 0.5195 -0.0449 0.2652 0.145 Uiso 0.401(13) 1 calc PR A 2
H5BC H 0.4679 -0.1706 0.2071 0.145 Uiso 0.401(13) 1 calc PR A 2
C6 C 0.5349(3) 0.4286(11) 0.2778(5) 0.080(2) Uani 1 1 d . . .
C7 C 0.5901(2) 0.4878(10) 0.3472(4) 0.083(2) Uani 1 1 d . A .
H7 H 0.6062 0.3766 0.3927 0.099 Uiso 1 1 calc R . .
C8 C 0.5838(3) 0.6576(12) 0.4225(5) 0.130(4) Uani 1 1 d . . .
H8A H 0.6202 0.6918 0.4654 0.195 Uiso 1 1 calc R A .
H8B H 0.5591 0.6213 0.4714 0.195 Uiso 1 1 calc R . .
H8C H 0.5683 0.7674 0.3786 0.195 Uiso 1 1 calc R . .
C9 C 0.6801(3) 0.5521(8) 0.3044(4) 0.0624(15) Uani 1 1 d . . .
C10 C 0.7139(2) 0.5939(8) 0.2187(4) 0.0639(15) Uani 1 1 d . . .
H10A H 0.7352 0.7134 0.2367 0.077 Uiso 1 1 calc R . .
H10B H 0.7404 0.4886 0.2156 0.077 Uiso 1 1 calc R . .
C11 C 0.7015(3) 0.6160(8) 0.0244(4) 0.0767(17) Uani 1 1 d . . .
C12 C 0.7556(3) 0.6090(8) 0.0265(4) 0.0725(16) Uani 1 1 d . . .
H12 H 0.7810 0.6063 0.0939 0.087 Uiso 1 1 calc R . .
C13 C 0.7754(3) 0.6054(8) -0.0735(5) 0.0770(17) Uani 1 1 d . . .
C14 C 0.8318(3) 0.5944(10) -0.0765(5) 0.096(2) Uani 1 1 d . . .
H14 H 0.8580 0.5958 -0.0101 0.116 Uiso 1 1 calc R . .
C15 C 0.8502(3) 0.5819(11) -0.1715(7) 0.107(2) Uani 1 1 d . . .
H15 H 0.8887 0.5721 -0.1706 0.129 Uiso 1 1 calc R . .
C16 C 0.8134(4) 0.5832(9) -0.2686(6) 0.099(2) Uani 1 1 d . . .
H16 H 0.8269 0.5747 -0.3342 0.119 Uiso 1 1 calc R . .
C17 C 0.7574(4) 0.5965(9) -0.2733(5) 0.094(2) Uani 1 1 d . . .
H17 H 0.7321 0.5992 -0.3409 0.113 Uiso 1 1 calc R . .
C18 C 0.7382(3) 0.6063(8) -0.1710(5) 0.0810(18) Uani 1 1 d . . .
C19 C 0.6810(3) 0.6218(9) -0.1703(5) 0.087(2) Uani 1 1 d . . .
H19 H 0.6553 0.6306 -0.2372 0.105 Uiso 1 1 calc R . .
C20 C 0.6616(3) 0.6245(8) -0.0727(4) 0.0815(18) Uani 1 1 d . . .
H20 H 0.6232 0.6317 -0.0720 0.098 Uiso 1 1 calc R . .
O6 O 0.30254(18) 0.2166(7) 0.4674(3) 0.0759(11) Uani 1 1 d . . .
H6A H 0.303(3) 0.339(10) 0.492(5) 0.114 Uiso 1 1 d . . .
H6B H 0.266(3) 0.165(10) 0.436(5) 0.114 Uiso 1 1 d . . .
O7 O 0.4608(6) 0.629(3) 0.0049(9) 0.234(9) Uani 0.50 1 d P . .

loop_
_atom_site_aniso_label
_atom_site_aniso_U_11
_atom_site_aniso_U_22
_atom_site_aniso_U_33
_atom_site_aniso_U_23
_atom_site_aniso_U_13
_atom_site_aniso_U_12
O1 0.114(3) 0.261(7) 0.046(3) -0.012(3) 0.010(2) -0.074(4)
O2 0.093(3) 0.104(3) 0.048(2) -0.004(2) 0.014(2) 0.027(3)
O3 0.110(3) 0.162(5) 0.041(2) 0.018(3) 0.000(2) 0.028(3)
O4 0.087(3) 0.047(2) 0.047(2) -0.0026(17) 0.0094(18) 0.011(2)
O5 0.117(3) 0.056(2) 0.052(2) 0.002(2) 0.017(2) 0.006(2)
N1 0.083(4) 0.138(5) 0.042(3) 0.003(3) 0.018(3) 0.052(4)
N2 0.085(3) 0.072(3) 0.050(2) -0.008(2) 0.011(3) 0.029(3)
C1 0.091(5) 0.094(5) 0.037(3) -0.005(3) 0.005(3) 0.007(4)
C2 0.071(4) 0.105(5) 0.036(3) -0.007(3) 0.001(3) 0.033(4)
C6 0.076(4) 0.125(6) 0.039(3) -0.013(4) 0.013(3) 0.040(4)
C7 0.087(4) 0.121(6) 0.043(3) -0.012(3) 0.018(3) 0.036(4)
C8 0.113(5) 0.193(10) 0.075(4) -0.063(5) -0.008(4) 0.088(6)
C9 0.099(5) 0.037(4) 0.052(4) -0.013(3) 0.015(3) 0.008(3)
C10 0.099(4) 0.037(3) 0.055(3) 0.002(3) 0.013(3) 0.000(3)
C11 0.137(6) 0.033(3) 0.058(4) 0.008(3) 0.014(4) 0.011(4)
C12 0.124(5) 0.039(3) 0.055(4) 0.012(3) 0.019(4) 0.007(4)
C13 0.127(6) 0.035(3) 0.070(4) 0.014(3) 0.023(4) 0.006(4)
C14 0.136(7) 0.081(5) 0.080(4) 0.025(4) 0.040(4) -0.010(5)
C15 0.149(6) 0.079(6) 0.108(5) 0.035(5) 0.060(6) 0.006(5)
C16 0.191(8) 0.037(4) 0.077(5) 0.010(3) 0.046(6) -0.012(5)
C17 0.171(7) 0.035(4) 0.080(4) 0.009(3) 0.034(5) -0.007(5)
C18 0.148(6) 0.031(3) 0.069(4) -0.001(3) 0.033(5) -0.008(4)
C19 0.149(7) 0.052(4) 0.057(4) 0.001(3) 0.010(4) -0.008(4)
C20 0.127(5) 0.052(4) 0.061(4) -0.008(3) 0.007(4) -0.011(4)
O6 0.090(3) 0.085(3) 0.049(2) -0.007(2) 0.0062(19) 0.004(3)
O7 0.276(15) 0.28(2) 0.116(8) -0.058(12) -0.029(11) 0.137(14)

loop_
_atom_type_symbol
_atom_type_description
_atom_type_scat_dispersion_real
_atom_type_scat_dispersion_imag
_atom_type_scat_source
C C 0.0033 0.0016 'International Tables Vol C Tables 4.2.6.8 and 6.1.1.4'
H H 0.0000 0.0000 'International Tables Vol C Tables 4.2.6.8 and 6.1.1.4'
N N 0.0061 0.0033 'International Tables Vol C Tables 4.2.6.8 and 6.1.1.4'
O O 0.0106 0.0060 'International Tables Vol C Tables 4.2.6.8 and 6.1.1.4'

loop_
_geom_angle_atom_site_label_1
_geom_angle_atom_site_label_2
_geom_angle_atom_site_label_3
_geom_angle
C1 O2 H2 109.5
C11 O5 C10 116.5(4)
C6 N1 C2 124.4(5)
C6 N1 H1 117.8
C2 N1 H1 117.8
C9 N2 C7 123.5(4)
C9 N2 H2A 118.2
C7 N2 H2A 118.2
O1 C1 O2 124.0(5)
O1 C1 C2 122.4(6)
O2 C1 C2 113.4(4)
C3B C2 N1 106.2(8)
C3B C2 C1 129.1(11)
N1 C2 C1 108.5(4)
C3B C2 C3A 29.2(8)
N1 C2 C3A 117.5(5)
C1 C2 C3A 100.6(6)
C3B C2 H2C 91.4
N1 C2 H2C 109.9
C1 C2 H2C 109.9
C3A C2 H2C 109.9
C3B C2 H2B 103.4
N1 C2 H2B 103.4
C1 C2 H2B 103.4
C3A C2 H2B 122.0
H2C C2 H2B 12.3
C4A C3A C5A 109.7(9)
C4A C3A C2 106.9(8)
C5A C3A C2 111.3(7)
C4A C3A H3A 109.7
C5A C3A H3A 109.7
C2 C3A H3A 109.7
C3A C4A H4AA 109.5
C3A C4A H4AB 109.5
H4AA C4A H4AB 109.5
C3A C4A H4AC 109.5
H4AA C4A H4AC 109.5
H4AB C4A H4AC 109.5
C3A C5A H5AA 109.5
C3A C5A H5AB 109.5
H5AA C5A H5AB 109.5
C3A C5A H5AC 109.5
H5AA C5A H5AC 109.5
H5AB C5A H5AC 109.5
C2 C3B C4B 132.5(18)
C2 C3B C5B 108.3(13)
C4B C3B C5B 105.5(15)
C2 C3B H3B 102.2
C4B C3B H3B 102.2
C5B C3B H3B 102.2
C3B C4B H4BA 109.5
C3B C4B H4BB 109.5
H4BA C4B H4BB 109.5
C3B C4B H4BC 109.5
H4BA C4B H4BC 109.5
H4BB C4B H4BC 109.5
C3B C5B H5BA 109.5
C3B C5B H5BB 109.5
H5BA C5B H5BB 109.5
C3B C5B H5BC 109.5
H5BA C5B H5BC 109.5
H5BB C5B H5BC 109.5
O3 C6 N1 123.6(6)
O3 C6 C7 119.1(7)
N1 C6 C7 117.2(6)
N2 C7 C6 107.2(5)
N2 C7 C8 110.8(6)
C6 C7 C8 111.9(5)
N2 C7 H7 108.9
C6 C7 H7 108.9
C8 C7 H7 108.9
C7 C8 H8A 109.5
C7 C8 H8B 109.5
H8A C8 H8B 109.5
C7 C8 H8C 109.5
H8A C8 H8C 109.5
H8B C8 H8C 109.5
O4 C9 N2 124.4(5)
O4 C9 C10 117.2(5)
N2 C9 C10 118.4(5)
O5 C10 C9 108.6(5)
O5 C10 H10A 110.0
C9 C10 H10A 110.0
O5 C10 H10B 110.0
C9 C10 H10B 110.0
H10A C10 H10B 108.4
C12 C11 O5 124.8(5)
C12 C11 C20 123.0(6)
O5 C11 C20 112.2(6)
C11 C12 C13 119.7(6)
C11 C12 H12 120.1
C13 C12 H12 120.1
C18 C13 C14 117.9(6)
C18 C13 C12 119.8(7)
C14 C13 C12 122.3(6)
C15 C14 C13 122.1(7)
C15 C14 H14 118.9
C13 C14 H14 118.9
C14 C15 C16 120.1(7)
C14 C15 H15 119.9
C16 C15 H15 119.9
C15 C16 C17 121.7(7)
C15 C16 H16 119.2
C17 C16 H16 119.2
C16 C17 C18 117.6(7)
C16 C17 H17 121.2
C18 C17 H17 121.2
C13 C18 C19 119.0(6)
C13 C18 C17 120.6(7)
C19 C18 C17 120.4(7)
C20 C19 C18 121.2(6)
C20 C19 H19 119.4
C18 C19 H19 119.4
C19 C20 C11 117.2(6)
C19 C20 H20 121.4
C11 C20 H20 121.4
H6A O6 H6B 116(6)

loop_
_geom_bond_atom_site_label_1
_geom_bond_atom_site_label_2
_geom_bond_distance
O1 C1 1.199(6)
O2 C1 1.310(6)
O2 H2 0.8400
O3 C6 1.228(7)
O4 C9 1.250(6)
O5 C11 1.402(7)
O5 C10 1.424(5)
N1 C6 1.326(8)
N1 C2 1.466(7)
N1 H1 0.8800
N2 C9 1.309(6)
N2 C7 1.443(7)
N2 H2A 0.8800
C1 C2 1.479(7)
C2 C3B 1.363(18)
C2 C3A 1.676(13)
C2 H2C 1.0000
C2 H2B 1.0000
C3A C4A 1.511(14)
C3A C5A 1.594(15)
C3A H3A 1.0000
C4A H4AA 0.9800
C4A H4AB 0.9800
C4A H4AC 0.9800
C5A H5AA 0.9800
C5A H5AB 0.9800
C5A H5AC 0.9800
C3B C4B 1.42(2)
C3B C5B 1.58(3)
C3B H3B 1.0000
C4B H4BA 0.9800
C4B H4BB 0.9800
C4B H4BC 0.9800
C5B H5BA 0.9800
C5B H5BB 0.9800
C5B H5BC 0.9800
C6 C7 1.523(8)
C7 C8 1.546(8)
C7 H7 1.0000
C8 H8A 0.9800
C8 H8B 0.9800
C8 H8C 0.9800
C9 C10 1.514(7)
C10 H10A 0.9900
C10 H10B 0.9900
C11 C12 1.331(7)
C11 C20 1.411(7)
C12 C13 1.433(7)
C12 H12 0.9500
C13 C18 1.380(8)
C13 C14 1.400(8)
C14 C15 1.360(8)
C14 H14 0.9500
C15 C16 1.371(9)
C15 H15 0.9500
C16 C17 1.372(9)
C16 H16 0.9500
C17 C18 1.455(8)
C17 H17 0.9500
C18 C19 1.415(8)
C19 C20 1.400(7)
C19 H19 0.9500
C20 H20 0.9500
O6 H6A 0.91(7)
O6 H6B 0.98(6)

loop_
_geom_hbond_atom_site_label_D
_geom_hbond_atom_site_label_H
_geom_hbond_atom_site_label_A
_geom_hbond_distance_DH
_geom_hbond_distance_HA
_geom_hbond_distance_DA
_geom_hbond_angle_DHA
_geom_hbond_site_symmetry_A
O2 H2 O6 0.84 1.71 2.543(5) 170.2 .
N1 H1 O1 0.88 2.14 2.971(6) 158.4 2_656
O6 H6A O4 0.91(7) 1.96(7) 2.798(5) 153(6) 2_656
O6 H6B O4 0.98(6) 1.73(7) 2.698(5) 168(6) 3_445
